data_7705835
loop_
_publ_author_name
'Liang, Weichi'
'Wen, Jiali'
'Zhao, Yukai'
'Zhang, Meng'
'Jiang, Jiuxing'

_publ_section_title
;
 The embedding of fluorescent <i>N</i>-methyl-9-acridone into a
 topological new layered aluminophosphate SYSU-2 by one-pot synthesis.
;
_journal_issue 46
_journal_name_full 'Dalton transactions (Cambridge, England : 2003)'
_journal_page_first 17033
_journal_page_last 17038
_journal_paper_doi 10.1039/d0dt03006f
_journal_volume 49
_journal_year 2020
_chemical_formula_moiety 'C14 H11 N O'
_chemical_formula_sum 'C14 H11 N O'
_chemical_formula_weight 209.24
_chemical_name_systematic N-methyl-9-acridone
_space_group_crystal_system orthorhombic
_space_group_IT_number 19
_space_group_name_Hall 'P 2ac 2ab'
_space_group_name_H-M_alt 'P 21 21 21'
_atom_sites_solution_hydrogens geom
_atom_sites_solution_primary dual
_audit_creation_date 2020-08-12
_audit_creation_method
;
Olex2 1.2
(compiled 2017.03.28 svn.r3405 for OlexSys, GUI svn.r5381)
;
_audit_update_record
;
2020-08-12 deposited with the CCDC.	2020-11-16 downloaded from the CCDC.
;
_cell_angle_alpha 90
_cell_angle_beta 90
_cell_angle_gamma 90
_cell_formula_units_Z 4
_cell_length_a 5.05224(5)
_cell_length_b 13.52734(14)
_cell_length_c 14.42744(14)
_cell_measurement_reflns_used 18448
_cell_measurement_temperature 150.00(10)
_cell_measurement_theta_max 76.1170
_cell_measurement_theta_min 4.4350
_cell_volume 986.020(17)
_computing_cell_refinement 'CrysAlisPro 1.171.39.46 (Rigaku OD, 2018)'
_computing_data_collection 'CrysAlisPro 1.171.39.46 (Rigaku OD, 2018)'
_computing_data_reduction 'CrysAlisPro 1.171.39.46 (Rigaku OD, 2018)'
_computing_molecular_graphics 'Olex2 (Dolomanov et al., 2009)'
_computing_publication_material 'Olex2 (Dolomanov et al., 2009)'
_computing_structure_refinement 'ShelXL (Sheldrick, 2015)'
_computing_structure_solution 'ShelXT (Sheldrick, 2015)'
_diffrn_ambient_environment N~2~
_diffrn_ambient_temperature 150.00(10)
_diffrn_detector 'CCD plate'
_diffrn_detector_area_resol_mean 5.2913
_diffrn_detector_type AtlasS2
_diffrn_measured_fraction_theta_full 1.000
_diffrn_measured_fraction_theta_max 0.996
_diffrn_measurement_details
;
List of Runs (angles in degrees, time in seconds):

  # Type    Start    End  Width  t~exp~   \w     \q     \k     \f   Frames
#--------------------------------------------------------------------------
  1  \w    -54.00 -14.00   1.00    1.00    --  -41.14 -57.00-180.00   40
  2  \w   -100.00 -55.00   1.00    1.00    --  -41.14 -57.00-180.00   45
  3  \w    -27.00  14.00   1.00    1.00    --   41.14 -38.00 -30.00   41
  4  \w     21.00  59.00   1.00    1.00    --   41.14 -38.00 -30.00   38
  5  \w    137.00 174.00   1.00    3.00    --  107.79 125.00 120.00   37
  6  \w     62.00 117.00   1.00    6.00    --  107.79-125.00 -90.00   55
  7  \w    101.00 133.00   1.00    6.00    --  107.79 125.00 120.00   32
  8  \w     97.00 178.00   1.00    6.00    --  107.79  30.00 -60.00   81
  9  \w     84.00 146.00   1.00    6.00    --  107.79  45.00  60.00   62
 10  \w     76.00 118.00   1.00    2.00    --   41.14 173.00-112.00   42
 11  \w     71.00  97.00   1.00    2.00    --   41.14-125.00-180.00   26
 12  \w    100.00 133.00   1.00    6.00    --  107.79 125.00-150.00   33
 13  \w    123.00 160.00   1.00    6.00    --  107.79 125.00  60.00   37
 14  \w     79.00 150.00   1.00    6.00    --  107.79  77.00 -30.00   71
 15  \w     93.00 118.00   1.00    8.00    --  107.79-125.00   0.00   25
 16  \w     40.00  66.00   1.00    8.00    --  112.00 -45.00  60.00   26
 17  \w     76.00 118.00   1.00    8.00    --  112.00 -45.00  60.00   42
 18  \w     36.00  65.00   1.00    8.00    --  112.00 -94.00-150.00   29
 19  \w     71.00 105.00   1.00    8.00    --  112.00 -94.00-150.00   34
 20  \w     36.00  71.00   1.00    8.00    --  112.00 -30.00-150.00   35
 21  \w     34.00  80.00   1.00    8.00    --  112.00 -94.00-120.00   46
 22  \w     80.00 120.00   1.00    8.00    --  112.00 -61.00 -60.00   40
 23  \w     72.00  98.00   1.00    8.00    --  112.00 -77.00  60.00   26
 24  \w    103.00 136.00   1.00    8.00    --  112.00 -77.00  60.00   33
 25  \w     60.00  86.00   1.00    8.00    --  112.00-111.00   0.00   26
 26  \w   -114.00 -13.00   1.00    3.00    --  -41.14 -57.00 -60.00  101
 27  \w    -69.00  11.00   1.00    3.00    --  -41.14  57.00 -30.00   80
 28  \w   -114.00 -13.00   1.00    3.00    --  -41.14 -57.00  60.00  101
 29  \w     85.00 134.00   1.00    8.00    --  112.00 -45.00-120.00   49
 30  \w     85.00 115.00   1.00    8.00    --  112.00  30.00 -90.00   30
 31  \w    -66.00  33.00   1.00    4.00    --  -41.14  38.00-120.00   99
 32  \w   -117.00 -55.00   1.00    4.00    --  -41.14 -77.00 -90.00   62
 33  \w   -117.00  -9.00   1.00    4.00    --  -41.14 -77.00 150.00  108
 34  \w   -117.00 -42.00   1.00    4.00    --  -41.14 -77.00  30.00   75
 35  \w   -117.00  -9.00   1.00    4.00    --  -41.14 -77.00 -60.00  108
 36  \w   -117.00  -9.00   1.00    4.00    --  -41.14 -77.00   0.00  108
 37  \w   -117.00  -9.00   1.00    4.00    --  -41.14 -77.00-120.00  108
 38  \w   -115.00 -17.00   1.00    4.00    --  -41.14 -38.00  90.00   98
 39  \w   -114.00 -13.00   1.00    4.00    --  -41.14 -57.00-120.00  101
 40  \w   -115.00 -67.00   1.00    2.00    --  -41.14 -38.00 -60.00   48
 41  \w    -31.00  69.00   1.00    2.00    --   41.14 -57.00  30.00  100
 42  \w    -92.00  -2.00   1.00    2.00    --  -41.14 125.00  60.00   90
 43  \w    -69.00  32.00   1.00    2.00    --  -41.14  57.00 -60.00  101
 44  \w   -117.00 -32.00   1.00    2.00    --  -41.14 -77.00  60.00   85
 45  \w   -115.00 -17.00   1.00    2.00    --  -41.14 -38.00 -60.00   98
 46  \w   -115.00 -17.00   1.00    2.00    --  -41.14 -38.00 -90.00   98
 47  \w    -66.00  33.00   1.00    2.00    --  -41.14  38.00  60.00   99
 48  \w    -74.00  35.00   1.00    2.00    --  -41.14  77.00 -60.00  109
 49  \w    -92.00 -28.00   1.00    2.00    --  -41.14 125.00-150.00   64
 50  \w    -69.00  32.00   1.00    2.00    --  -41.14  57.00  60.00  101
 51  \w   -121.00   0.00   1.00    2.00    --  -41.14 -19.00  90.00  121
 52  \w   -114.00 -13.00   1.00    2.00    --  -41.14 -57.00-150.00  101
 53  \w    -47.00   0.00   1.00    2.00    --   41.14   0.00-180.00   47
 54  \w    -47.00 129.00   1.00    1.00    --   41.14   0.00-150.00  176
 55  \w    -47.00  48.00   1.00    1.00    --   41.14   0.00-120.00   95
 56  \w    -47.00 129.00   1.00    1.00    --   41.14   0.00-180.00  176
 57  \w    116.00 141.00   1.00    7.10    --  112.00 -61.00 -90.00   25
 58  \w     49.00  74.00   1.00    7.10    --  112.00 -94.00 -90.00   25
 59  \w     57.00  83.00   1.00    7.10    --  112.00 178.00-120.00   26
 60  \w     97.00 139.00   1.00    7.10    --  112.00 178.00-120.00   42
 61  \w     39.00  65.00   1.00    7.10    --  112.00 -77.00-180.00   26
 62  \w     93.00 128.00   1.00    7.10    --  112.00 -77.00-180.00   35
 63  \w    120.00 159.00   1.00    7.10    --  112.00  45.00  60.00   39
 64  \w     99.00 132.00   1.00    7.10    --  112.00 178.00-150.00   33
 65  \w    125.00 151.00   1.00    7.10    --  112.00 178.00  60.00   26
 66  \w     80.00 106.00   1.00    7.10    --  112.00 178.00  90.00   26
;
_diffrn_measurement_device 'four-circle diffractometer'
_diffrn_measurement_device_type 'SuperNova, Dual, Cu at home/near, AtlasS2'
_diffrn_measurement_method '\w scans'
_diffrn_orient_matrix_type 'CrysAlisPro convention (1999,Acta A55,543-557)'
_diffrn_orient_matrix_UB_11 0.1233793000
_diffrn_orient_matrix_UB_12 -0.0902649000
_diffrn_orient_matrix_UB_13 -0.0487247000
_diffrn_orient_matrix_UB_21 -0.0123467000
_diffrn_orient_matrix_UB_22 0.0550118000
_diffrn_orient_matrix_UB_23 -0.0934063000
_diffrn_orient_matrix_UB_31 0.2785271000
_diffrn_orient_matrix_UB_32 0.0424101000
_diffrn_orient_matrix_UB_33 0.0174360000
_diffrn_radiation_monochromator mirror
_diffrn_radiation_probe x-ray
_diffrn_radiation_type CuK\a
_diffrn_radiation_wavelength 1.54184
_diffrn_reflns_av_R_equivalents 0.0375
_diffrn_reflns_av_unetI/netI 0.0129
_diffrn_reflns_Laue_measured_fraction_full 1.000
_diffrn_reflns_Laue_measured_fraction_max 0.996
_diffrn_reflns_limit_h_max 6
_diffrn_reflns_limit_h_min -5
_diffrn_reflns_limit_k_max 17
_diffrn_reflns_limit_k_min -15
_diffrn_reflns_limit_l_max 18
_diffrn_reflns_limit_l_min -18
_diffrn_reflns_number 21847
_diffrn_reflns_point_group_measured_fraction_full 1.000
_diffrn_reflns_point_group_measured_fraction_max 0.992
_diffrn_reflns_theta_full 67.684
_diffrn_reflns_theta_max 76.208
_diffrn_reflns_theta_min 4.481
_diffrn_source 'micro-focus sealed X-ray tube'
_diffrn_source_type 'SuperNova (Cu) X-ray Source'
_exptl_absorpt_coefficient_mu 0.707
_exptl_absorpt_correction_T_max 1.00000
_exptl_absorpt_correction_T_min 0.56634
_exptl_absorpt_correction_type multi-scan
_exptl_absorpt_process_details
;
CrysAlisPro 1.171.39.46 (Rigaku Oxford Diffraction, 2018)
Empirical absorption correction using spherical harmonics,
 implemented in SCALE3 ABSPACK scaling algorithm.
;
_exptl_crystal_colour yellow
_exptl_crystal_colour_primary yellow
_exptl_crystal_density_diffrn 1.409
_exptl_crystal_description block
_exptl_crystal_F_000 440
_exptl_crystal_preparation Luminescent
_exptl_crystal_size_max 0.45
_exptl_crystal_size_mid 0.2
_exptl_crystal_size_min 0.11
_refine_diff_density_max 0.175
_refine_diff_density_min -0.146
_refine_diff_density_rms 0.035
_refine_ls_abs_structure_details
;
 Flack x determined using 815 quotients [(I+)-(I-)]/[(I+)+(I-)]
 (Parsons, Flack and Wagner, Acta Cryst. B69 (2013) 249-259).
;
_refine_ls_abs_structure_Flack 0.08(8)
_refine_ls_extinction_coef 0.0020(7)
_refine_ls_extinction_expression Fc^*^=kFc[1+0.001xFc^2^\l^3^/sin(2\q)]^-1/4^
_refine_ls_extinction_method 'SHELXL-2014/7 (Sheldrick 2014'
_refine_ls_goodness_of_fit_ref 1.074
_refine_ls_hydrogen_treatment constr
_refine_ls_matrix_type full
_refine_ls_number_parameters 147
_refine_ls_number_reflns 2052
_refine_ls_number_restraints 0
_refine_ls_restrained_S_all 1.074
_refine_ls_R_factor_all 0.0294
_refine_ls_R_factor_gt 0.0292
_refine_ls_shift/su_max 0.000
_refine_ls_shift/su_mean 0.000
_refine_ls_structure_factor_coef Fsqd
_refine_ls_weighting_details 'w=1/[\s^2^(Fo^2^)+(0.0499P)^2^+0.1952P] where P=(Fo^2^+2Fc^2^)/3'
_refine_ls_weighting_scheme calc
_refine_ls_wR_factor_gt 0.0828
_refine_ls_wR_factor_ref 0.0830
_reflns_Friedel_coverage 0.668
_reflns_Friedel_fraction_full 1.000
_reflns_Friedel_fraction_max 0.987
_reflns_number_gt 2032
_reflns_number_total 2052
_reflns_threshold_expression 'I > 2\s(I)'
_cod_data_source_file d0dt03006f2.cif
_cod_data_source_block N-methyl-9-acridone
_cod_original_cell_volume 986.021(17)
_cod_database_code 7705835
_shelx_shelxl_version_number 2014/7
_chemical_oxdiff_formula 'C H N O'
_chemical_oxdiff_usercomment mad-f
_shelx_space_group_comment
;
The symmetry employed for this shelxl refinement is uniquely defined
by the following loop, which should always be used as a source of
symmetry information in preference to the above space-group names.
They are only intended as comments.
;
_shelx_estimated_absorpt_t_max 0.926
_shelx_estimated_absorpt_t_min 0.741
_diffrn_oxdiff_ac3_digest_frames
;
016989cd8c7151b88246e246539d583acb03654632d
;
_reflns_odcompleteness_completeness 99.81
_reflns_odcompleteness_iscentric 1
_reflns_odcompleteness_theta 66.97
_olex2_refinement_description
;
1. Fixed Uiso
 At 1.2 times of:
  All C(H) groups
 At 1.5 times of:
  All C(H,H,H) groups
2.a Aromatic/amide H refined with riding coordinates:
 C14(H14), C12(H12), C4(H4), C11(H11), C7(H7), C13(H13), C6(H6), C5(H5)
2.b Idealised Me refined as rotating group:
 C2(H2A,H2B,H2C)
;
_olex2_submission_special_instructions 'No special instructions were received'
_oxdiff_exptl_absorpt_empirical_details
;
Empirical correction (ABSPACK) includes:
- Absorption correction using spherical harmonics
- Frame scaling
;
_oxdiff_exptl_absorpt_empirical_full_max 1.421
_oxdiff_exptl_absorpt_empirical_full_min 0.627

loop_
_space_group_symop_operation_xyz
'x, y, z'
'-x+1/2, -y, z+1/2'
'-x, y+1/2, -z+1/2'
'x+1/2, -y+1/2, -z'

loop_
_atom_site_label
_atom_site_type_symbol
_atom_site_fract_x
_atom_site_fract_y
_atom_site_fract_z
_atom_site_U_iso_or_equiv
_atom_site_adp_type
_atom_site_occupancy
_atom_site_site_symmetry_order
_atom_site_calc_flag
_atom_site_refinement_flags_posn
_atom_site_refinement_flags_adp
_atom_site_refinement_flags_occupancy
_atom_site_disorder_assembly
_atom_site_disorder_group
O16 O 0.6911(3) 0.18532(8) 0.85000(8) 0.0254(3) Uani 1 1 d . . . . .
N1 N 0.7741(3) 0.43339(9) 0.68793(8) 0.0177(3) Uani 1 1 d . . . . .
C10 C 0.5456(3) 0.27912(11) 0.72124(10) 0.0177(3) Uani 1 1 d . . . . .
C15 C 0.5804(3) 0.36466(11) 0.66674(10) 0.0170(3) Uani 1 1 d . . . . .
C9 C 0.7087(3) 0.26189(11) 0.80335(10) 0.0183(3) Uani 1 1 d . . . . .
C3 C 0.9286(3) 0.42327(11) 0.76713(10) 0.0170(3) Uani 1 1 d . . . . .
C14 C 0.4125(3) 0.37818(12) 0.58944(11) 0.0203(3) Uani 1 1 d . . . . .
H14 H 0.4304 0.4344 0.5529 0.024 Uiso 1 1 calc R . . . .
C12 C 0.1900(3) 0.22376(12) 0.62112(11) 0.0226(3) Uani 1 1 d . . . . .
H12 H 0.0622 0.1772 0.6055 0.027 Uiso 1 1 calc R . . . .
C4 C 1.1226(3) 0.49414(11) 0.79131(11) 0.0211(3) Uani 1 1 d . . . . .
H4 H 1.1497 0.5491 0.7537 0.025 Uiso 1 1 calc R . . . .
C8 C 0.8952(3) 0.34079(11) 0.82582(10) 0.0183(3) Uani 1 1 d . . . . .
C11 C 0.3501(3) 0.20998(12) 0.69713(11) 0.0205(3) Uani 1 1 d . . . . .
H11 H 0.3284 0.1537 0.7333 0.025 Uiso 1 1 calc R . . . .
C7 C 1.0485(3) 0.33162(12) 0.90672(11) 0.0224(4) Uani 1 1 d . . . . .
H7 H 1.0228 0.2775 0.9454 0.027 Uiso 1 1 calc R . . . .
C13 C 0.2230(3) 0.30910(12) 0.56777(10) 0.0218(3) Uani 1 1 d . . . . .
H13 H 0.1146 0.3193 0.5166 0.026 Uiso 1 1 calc R . . . .
C6 C 1.2357(4) 0.40126(12) 0.92962(11) 0.0249(4) Uani 1 1 d . . . . .
H6 H 1.3364 0.3948 0.9832 0.030 Uiso 1 1 calc R . . . .
C5 C 1.2711(3) 0.48188(12) 0.87041(11) 0.0240(4) Uani 1 1 d . . . . .
H5 H 1.3992 0.5288 0.8849 0.029 Uiso 1 1 calc R . . . .
C2 C 0.8164(3) 0.51468(11) 0.62183(11) 0.0221(3) Uani 1 1 d . . . . .
H2A H 0.8364 0.4882 0.5605 0.033 Uiso 1 1 calc GR . . . .
H2B H 0.9735 0.5504 0.6386 0.033 Uiso 1 1 calc GR . . . .
H2C H 0.6671 0.5585 0.6233 0.033 Uiso 1 1 calc GR . . . .

loop_
_atom_site_aniso_label
_atom_site_aniso_U_11
_atom_site_aniso_U_22
_atom_site_aniso_U_33
_atom_site_aniso_U_23
_atom_site_aniso_U_13
_atom_site_aniso_U_12
O16 0.0301(6) 0.0205(5) 0.0255(6) 0.0057(4) -0.0045(5) -0.0026(5)
N1 0.0182(6) 0.0166(6) 0.0183(6) 0.0019(5) 0.0012(5) 0.0010(5)
C10 0.0159(7) 0.0183(7) 0.0189(7) -0.0014(6) 0.0027(6) 0.0022(6)
C15 0.0159(7) 0.0179(7) 0.0172(7) -0.0018(5) 0.0026(6) 0.0028(6)
C9 0.0187(7) 0.0178(7) 0.0183(7) 0.0003(5) 0.0026(6) 0.0019(6)
C3 0.0161(7) 0.0176(7) 0.0173(7) -0.0019(6) 0.0029(6) 0.0033(6)
C14 0.0207(8) 0.0208(7) 0.0194(7) 0.0011(6) 0.0015(6) 0.0022(6)
C12 0.0181(7) 0.0260(8) 0.0235(7) -0.0046(6) 0.0010(7) -0.0034(6)
C4 0.0241(8) 0.0173(7) 0.0220(7) -0.0011(6) 0.0027(6) -0.0007(6)
C8 0.0179(7) 0.0186(7) 0.0182(7) -0.0019(6) 0.0019(6) 0.0028(6)
C11 0.0210(8) 0.0203(7) 0.0202(7) 0.0001(6) 0.0035(6) -0.0010(6)
C7 0.0266(8) 0.0210(8) 0.0197(7) 0.0007(6) -0.0009(6) 0.0019(6)
C13 0.0193(8) 0.0284(8) 0.0178(7) -0.0021(6) -0.0017(6) 0.0031(6)
C6 0.0279(9) 0.0260(8) 0.0207(7) -0.0032(6) -0.0062(7) 0.0015(7)
C5 0.0241(8) 0.0217(7) 0.0261(8) -0.0054(6) -0.0012(7) -0.0024(7)
C2 0.0263(8) 0.0193(7) 0.0208(7) 0.0042(6) -0.0014(6) -0.0013(6)

loop_
_atom_type_symbol
_atom_type_description
_atom_type_scat_dispersion_real
_atom_type_scat_dispersion_imag
_atom_type_scat_source
C C 0.0181 0.0091 'International Tables Vol C Tables 4.2.6.8 and 6.1.1.4'
H H 0.0000 0.0000 'International Tables Vol C Tables 4.2.6.8 and 6.1.1.4'
N N 0.0311 0.0180 'International Tables Vol C Tables 4.2.6.8 and 6.1.1.4'
O O 0.0492 0.0322 'International Tables Vol C Tables 4.2.6.8 and 6.1.1.4'

loop_
_geom_angle_atom_site_label_1
_geom_angle_atom_site_label_2
_geom_angle_atom_site_label_3
_geom_angle
_geom_angle_site_symmetry_1
_geom_angle_site_symmetry_3
_geom_angle_publ_flag
C15 N1 C3 120.82(13) . . ?
C15 N1 C2 117.50(13) . . ?
C3 N1 C2 121.64(13) . . ?
C15 C10 C9 120.83(14) . . ?
C11 C10 C15 119.75(14) . . ?
C11 C10 C9 119.41(14) . . ?
N1 C15 C10 121.08(13) . . ?
N1 C15 C14 120.78(13) . . ?
C10 C15 C14 118.14(14) . . ?
O16 C9 C10 122.23(14) . . ?
O16 C9 C8 122.48(14) . . ?
C8 C9 C10 115.29(13) . . ?
N1 C3 C4 121.66(14) . . ?
N1 C3 C8 120.26(14) . . ?
C8 C3 C4 118.09(14) . . ?
C15 C14 H14 119.7 . . ?
C13 C14 C15 120.65(14) . . ?
C13 C14 H14 119.7 . . ?
C11 C12 H12 120.6 . . ?
C11 C12 C13 118.76(15) . . ?
C13 C12 H12 120.6 . . ?
C3 C4 H4 120.0 . . ?
C5 C4 C3 120.05(14) . . ?
C5 C4 H4 120.0 . . ?
C3 C8 C9 121.47(14) . . ?
C7 C8 C9 118.37(14) . . ?
C7 C8 C3 120.14(14) . . ?
C10 C11 H11 119.3 . . ?
C12 C11 C10 121.39(15) . . ?
C12 C11 H11 119.3 . . ?
C8 C7 H7 119.4 . . ?
C6 C7 C8 121.18(15) . . ?
C6 C7 H7 119.4 . . ?
C14 C13 C12 121.31(14) . . ?
C14 C13 H13 119.3 . . ?
C12 C13 H13 119.3 . . ?
C7 C6 H6 120.8 . . ?
C7 C6 C5 118.43(15) . . ?
C5 C6 H6 120.8 . . ?
C4 C5 C6 122.10(15) . . ?
C4 C5 H5 118.9 . . ?
C6 C5 H5 118.9 . . ?
N1 C2 H2A 109.5 . . ?
N1 C2 H2B 109.5 . . ?
N1 C2 H2C 109.5 . . ?
H2A C2 H2B 109.5 . . ?
H2A C2 H2C 109.5 . . ?
H2B C2 H2C 109.5 . . ?

loop_
_geom_bond_atom_site_label_1
_geom_bond_atom_site_label_2
_geom_bond_distance
_geom_bond_site_symmetry_2
_geom_bond_publ_flag
O16 C9 1.2384(19) . ?
N1 C15 1.384(2) . ?
N1 C3 1.391(2) . ?
N1 C2 1.4712(18) . ?
C10 C15 1.410(2) . ?
C10 C9 1.462(2) . ?
C10 C11 1.404(2) . ?
C15 C14 1.413(2) . ?
C9 C8 1.460(2) . ?
C3 C4 1.415(2) . ?
C3 C8 1.411(2) . ?
C14 H14 0.9300 . ?
C14 C13 1.374(2) . ?
C12 H12 0.9300 . ?
C12 C11 1.375(2) . ?
C12 C13 1.397(2) . ?
C4 H4 0.9300 . ?
C4 C5 1.376(2) . ?
C8 C7 1.406(2) . ?
C11 H11 0.9300 . ?
C7 H7 0.9300 . ?
C7 C6 1.375(2) . ?
C13 H13 0.9300 . ?
C6 H6 0.9300 . ?
C6 C5 1.397(2) . ?
C5 H5 0.9300 . ?
C2 H2A 0.9600 . ?
C2 H2B 0.9600 . ?
C2 H2C 0.9600 . ?
